data_4308626
loop_
_publ_author_name
'Bin Zhao'
'Long Yi'
'Yan Dai'
'Xiao-Yan Chen'
'Peng Cheng'
'Dai-Zheng Liao'
'Shi-Ping Yan'
'Zong-Hui Jiang'

_publ_section_title
;
Systematic Investigation of the Hydrothermal Syntheses of Pr(III)-PDA
(PDA = Pyridine-2,6-dicarboxylate Anion) Metal-Organic Frameworks
;
_journal_name_full 'Inorganic Chemistry'
_journal_page_first 911
_journal_page_last 920
_journal_paper_doi 10.1021/ic049498m
_journal_volume 44
_journal_year 2005
_chemical_formula_sum 'C35 H47 N5 O36 Pr3'
_chemical_formula_weight 1536.51
_chemical_name_systematic
; 
 ? 
;
_space_group_IT_number 15
_symmetry_cell_setting monoclinic
_symmetry_space_group_name_Hall '-C 2yc'
_symmetry_space_group_name_H-M 'C 1 2/c 1'
_atom_sites_solution_hydrogens geom
_atom_sites_solution_primary direct
_atom_sites_solution_secondary difmap
_audit_creation_method SHELXL-97
_cell_angle_alpha 90.00
_cell_angle_beta 114.4870(10)
_cell_angle_gamma 90.00
_cell_formula_units_Z 4
_cell_length_a 22.3971(6)
_cell_length_b 13.90130(10)
_cell_length_c 17.8650(5)
_cell_measurement_reflns_used 3781
_cell_measurement_temperature 293(2)
_cell_measurement_theta_max 25.01
_cell_measurement_theta_min 1.77
_cell_volume 5062.0(2)
_computing_cell_refinement 'Siemens SMART & SAINT'
_computing_data_collection 'Siemens SMART'
_computing_data_reduction 'Siemens XPREP'
_computing_molecular_graphics 'Bruker SHELXTL'
_computing_publication_material 'Bruker SHELXTL'
_computing_structure_refinement 'Siemens SHELXTL'
_computing_structure_solution 'Siemens SHELXTL'
_diffrn_ambient_temperature 293(2)
_diffrn_measured_fraction_theta_full 0.992
_diffrn_measured_fraction_theta_max 0.992
_diffrn_measurement_device_type 'Siemens SMART CCD'
_diffrn_measurement_method 'phi and omega scans'
_diffrn_radiation_monochromator graphite
_diffrn_radiation_source 'fine-focus sealed tube'
_diffrn_radiation_type MoK\a
_diffrn_radiation_wavelength 0.71073
_diffrn_reflns_av_R_equivalents 0.0682
_diffrn_reflns_av_sigmaI/netI 0.0754
_diffrn_reflns_limit_h_max 16
_diffrn_reflns_limit_h_min -26
_diffrn_reflns_limit_k_max 13
_diffrn_reflns_limit_k_min -16
_diffrn_reflns_limit_l_max 21
_diffrn_reflns_limit_l_min -21
_diffrn_reflns_number 8516
_diffrn_reflns_theta_full 25.01
_diffrn_reflns_theta_max 25.01
_diffrn_reflns_theta_min 1.77
_diffrn_standards_decay_% 0
_diffrn_standards_interval_count 0
_diffrn_standards_interval_time .
_diffrn_standards_number 0
_exptl_absorpt_coefficient_mu 2.955
_exptl_absorpt_correction_T_max 1.0000
_exptl_absorpt_correction_T_min .4728
_exptl_absorpt_correction_type empirical
_exptl_absorpt_process_details 'SADABS (Sheldrick, 1996)'
_exptl_crystal_density_diffrn 2.016
_exptl_crystal_density_method 'not measured'
_exptl_crystal_F_000 3028
_exptl_crystal_size_max .28
_exptl_crystal_size_mid .10
_exptl_crystal_size_min .06
_refine_diff_density_max 1.862
_refine_diff_density_min -1.510
_refine_diff_density_rms 0.249
_refine_ls_extinction_coef 0.00000(4)
_refine_ls_extinction_expression Fc^*^=kFc[1+0.001xFc^2^\l^3^/sin(2\q)]^-1/4^
_refine_ls_extinction_method SHELXL
_refine_ls_goodness_of_fit_ref 1.162
_refine_ls_hydrogen_treatment mixed
_refine_ls_matrix_type full
_refine_ls_number_parameters 339
_refine_ls_number_reflns 4443
_refine_ls_number_restraints 0
_refine_ls_restrained_S_all 1.162
_refine_ls_R_factor_all 0.1139
_refine_ls_R_factor_gt 0.0784
_refine_ls_shift/su_max 0.030
_refine_ls_shift/su_mean 0.001
_refine_ls_structure_factor_coef Fsqd
_refine_ls_weighting_details 'calc w=1/[\s^2^(Fo^2^)+(0.0242P)^2^+346.7852P] where P=(Fo^2^+2Fc^2^)/3'
_refine_ls_weighting_scheme calc
_refine_ls_wR_factor_gt 0.1559
_refine_ls_wR_factor_ref 0.1779
_reflns_number_gt 3384
_reflns_number_total 4443
_reflns_threshold_expression >2sigma(I)
_cod_data_source_file ic049498msi20040906_121841.cif
_cod_data_source_block h211207a
_cod_depositor_comments
;
The following automatic conversions were performed:
'_symmetry_cell_setting' value 'Monoclinic' changed to 'monoclinic'
according to '/home/saulius/struct/CIF-dictionaries/cif_core.dic'
dictionary named 'cif_core.dic' version 2.4.1 from 2010-06-29.

Automatic conversion script
Id: cif_fix_enum 1527 2010-12-29 10:47:43Z saulius 
;
_cod_original_cell_volume 5061.9(2)
_cod_database_code 4308626

loop_
_symmetry_equiv_pos_as_xyz
'x, y, z'
'-x, y, -z+1/2'
'x+1/2, y+1/2, z'
'-x+1/2, y+1/2, -z+1/2'
'-x, -y, -z'
'x, -y, z-1/2'
'-x+1/2, -y+1/2, -z'
'x+1/2, -y+1/2, z-1/2'

loop_
_atom_site_label
_atom_site_type_symbol
_atom_site_fract_x
_atom_site_fract_y
_atom_site_fract_z
_atom_site_U_iso_or_equiv
_atom_site_adp_type
_atom_site_occupancy
_atom_site_symmetry_multiplicity
_atom_site_calc_flag
_atom_site_refinement_flags
_atom_site_disorder_assembly
_atom_site_disorder_group
Pr1 Pr 0.5000 0.51938(8) 0.2500 0.0203(3) Uani 1 2 d S . .
Pr2 Pr 0.74399(4) 0.81425(6) 0.22532(5) 0.0238(3) Uani 1 1 d . . .
N1 N 0.4945(5) 0.4266(8) 0.1203(7) 0.022(2) Uani 1 1 d . . .
N2 N 0.6614(5) 0.8243(9) 0.0723(6) 0.023(3) Uani 1 1 d . . .
N3 N 0.5000 0.7046(12) 0.2500 0.023(4) Uani 1 2 d S . .
O1 O 0.4115(5) 0.5637(7) 0.1104(6) 0.030(2) Uani 1 1 d . . .
O2 O 0.3583(5) 0.5516(8) -0.0265(6) 0.037(3) Uani 1 1 d . . .
O3 O 0.5820(5) 0.3907(8) 0.2697(6) 0.033(2) Uani 1 1 d . . .
O4 O 0.6372(4) 0.2887(7) 0.2243(6) 0.031(2) Uani 1 1 d . . .
O5 O 0.6651(5) 0.9472(7) 0.1852(6) 0.033(2) Uani 1 1 d . . .
O6 O 0.5866(8) 1.0358(12) 0.0938(9) 0.091(6) Uani 1 1 d . . .
O7 O 0.7520(5) 0.6910(8) 0.1324(6) 0.034(2) Uani 1 1 d . . .
O8 O 0.7270(5) 0.6237(8) 0.0107(6) 0.040(3) Uani 1 1 d . . .
O9 O 0.5886(4) 0.6011(7) 0.2223(6) 0.026(2) Uani 1 1 d . . .
O10 O 0.6434(5) 0.7329(8) 0.2151(7) 0.039(3) Uani 1 1 d . . .
O11 O 0.7850(5) 0.9251(8) 0.1404(6) 0.040(3) Uani 1 1 d . . .
O12 O 0.8065(6) 0.9695(8) 0.3060(6) 0.044(3) Uani 1 1 d . . .
O13 O 0.7755(6) 0.6498(9) 0.3026(7) 0.050(3) Uani 1 1 d . . .
O14 O 0.7418(7) 0.8327(9) 0.3656(8) 0.062(4) Uani 1 1 d . . .
C1 C 0.4475(6) 0.4459(10) 0.0440(8) 0.022(3) Uani 1 1 d . . .
C2 C 0.4439(8) 0.3955(11) -0.0242(9) 0.036(4) Uani 1 1 d . . .
H2A H 0.4106 0.4084 -0.0757 0.043 Uiso 1 1 calc R . .
C3 C 0.4904(8) 0.3254(12) -0.0153(9) 0.038(4) Uani 1 1 d . . .
H3A H 0.4888 0.2918 -0.0611 0.045 Uiso 1 1 calc R . .
C4 C 0.5384(7) 0.3059(12) 0.0607(8) 0.035(4) Uani 1 1 d . . .
H4A H 0.5704 0.2595 0.0684 0.042 Uiso 1 1 calc R . .
C5 C 0.5372(6) 0.3582(11) 0.1255(8) 0.027(3) Uani 1 1 d . . .
C6 C 0.4027(7) 0.5259(10) 0.0428(7) 0.026(3) Uani 1 1 d . . .
C7 C 0.5892(6) 0.3429(11) 0.2131(9) 0.029(3) Uani 1 1 d . . .
C8 C 0.6170(7) 0.8931(11) 0.0461(9) 0.032(3) Uani 1 1 d . . .
C9 C 0.5708(7) 0.8999(13) -0.0339(10) 0.041(4) Uani 1 1 d . . .
H9A H 0.5387 0.9473 -0.0498 0.049 Uiso 1 1 calc R . .
C10 C 0.5740(8) 0.8338(12) -0.0898(10) 0.043(4) Uani 1 1 d . . .
H10A H 0.5443 0.8375 -0.1447 0.051 Uiso 1 1 calc R . .
C11 C 0.6212(8) 0.7621(12) -0.0646(9) 0.039(4) Uani 1 1 d . . .
H11A H 0.6240 0.7169 -0.1015 0.046 Uiso 1 1 calc R . .
C12 C 0.6646(7) 0.7605(10) 0.0188(8) 0.026(3) Uani 1 1 d . . .
C13 C 0.6218(8) 0.9656(13) 0.1139(11) 0.044(4) Uani 1 1 d . . .
C14 C 0.7169(7) 0.6870(11) 0.0539(8) 0.027(3) Uani 1 1 d . . .
C15 C 0.5478(6) 0.7533(10) 0.2398(8) 0.023(3) Uani 1 1 d . . .
C16 C 0.5491(8) 0.8524(12) 0.2389(10) 0.042(4) Uani 1 1 d . . .
H16A H 0.5823 0.8852 0.2310 0.050 Uiso 1 1 calc R . .
C17 C 0.5000 0.9014(19) 0.2500 0.047(6) Uani 1 2 d S . .
H17A H 0.5000 0.9683 0.2500 0.056 Uiso 1 2 calc SR . .
C18 C 0.5977(6) 0.6901(12) 0.2253(7) 0.024(3) Uani 1 1 d . . .
OW1 O 0.5918(7) 0.8993(11) -0.2526(9) 0.073(4) Uiso 1 1 d . . .
OW2 O 0.8221(8) 0.4938(12) 0.1100(10) 0.086(5) Uiso 1 1 d . . .
OW3 O 0.3169(12) 0.7006(18) 0.0692(15) 0.152(9) Uiso 1 1 d . . .
OW4 O 0.6257(17) 1.132(2) -0.025(2) 0.218(14) Uiso 1 1 d . . .

loop_
_atom_site_aniso_label
_atom_site_aniso_U_11
_atom_site_aniso_U_22
_atom_site_aniso_U_33
_atom_site_aniso_U_23
_atom_site_aniso_U_13
_atom_site_aniso_U_12
Pr1 0.0176(5) 0.0281(6) 0.0159(5) 0.000 0.0076(4) 0.000
Pr2 0.0228(4) 0.0294(5) 0.0206(4) -0.0032(3) 0.0105(3) -0.0040(3)
N1 0.017(6) 0.019(6) 0.030(6) 0.005(5) 0.008(5) -0.002(5)
N2 0.025(6) 0.036(7) 0.014(5) -0.005(5) 0.013(5) -0.004(5)
N3 0.018(8) 0.030(10) 0.020(8) 0.000 0.007(7) 0.000
O1 0.035(6) 0.037(6) 0.020(5) 0.004(4) 0.012(4) 0.007(5)
O2 0.038(6) 0.052(7) 0.020(5) 0.003(5) 0.011(5) 0.008(5)
O3 0.033(6) 0.043(6) 0.023(5) 0.000(5) 0.012(4) 0.009(5)
O4 0.022(5) 0.037(6) 0.037(6) 0.001(5) 0.014(4) 0.015(4)
O5 0.027(5) 0.036(6) 0.029(6) 0.002(5) 0.005(5) 0.002(5)
O6 0.094(12) 0.099(13) 0.061(9) -0.015(9) 0.012(9) 0.062(10)
O7 0.035(6) 0.039(6) 0.030(6) -0.003(5) 0.015(5) 0.009(5)
O8 0.054(7) 0.042(7) 0.035(6) -0.001(5) 0.029(5) -0.003(5)
O9 0.028(5) 0.032(6) 0.027(5) -0.004(4) 0.019(4) -0.003(4)
O10 0.031(6) 0.035(6) 0.058(7) 0.012(6) 0.026(5) 0.001(5)
O11 0.034(6) 0.051(7) 0.028(6) -0.007(5) 0.007(5) -0.007(5)
O12 0.064(8) 0.036(6) 0.023(5) -0.005(5) 0.009(5) -0.002(6)
O13 0.051(7) 0.049(7) 0.054(8) 0.011(6) 0.025(6) 0.003(6)
O14 0.095(10) 0.059(9) 0.053(8) -0.013(7) 0.051(8) -0.014(8)
C1 0.018(7) 0.029(8) 0.014(6) 0.001(6) 0.002(5) -0.008(6)
C2 0.046(9) 0.038(9) 0.026(8) 0.007(7) 0.017(7) -0.001(8)
C3 0.046(10) 0.049(11) 0.029(8) -0.004(8) 0.026(8) -0.001(8)
C4 0.029(8) 0.059(11) 0.020(7) -0.007(7) 0.016(6) 0.011(7)
C5 0.013(6) 0.040(9) 0.023(7) 0.004(6) 0.002(6) 0.006(6)
C6 0.041(8) 0.029(8) 0.008(6) -0.006(6) 0.010(6) 0.001(7)
C7 0.011(6) 0.038(9) 0.034(8) 0.003(7) 0.007(6) -0.004(6)
C8 0.023(7) 0.040(9) 0.037(8) -0.011(7) 0.016(7) -0.005(7)
C9 0.024(8) 0.044(10) 0.043(10) 0.007(8) 0.001(7) 0.002(7)
C10 0.033(9) 0.050(11) 0.039(9) -0.001(8) 0.009(7) -0.016(8)
C11 0.048(10) 0.044(10) 0.031(8) -0.005(8) 0.023(8) -0.016(8)
C12 0.026(7) 0.029(8) 0.026(7) -0.008(6) 0.015(6) -0.014(6)
C13 0.033(9) 0.051(11) 0.048(10) -0.008(9) 0.016(8) 0.011(8)
C14 0.035(8) 0.031(8) 0.024(7) -0.005(7) 0.020(6) -0.013(7)
C15 0.021(7) 0.026(8) 0.015(6) 0.000(6) 0.002(5) 0.000(6)
C16 0.042(9) 0.043(10) 0.052(10) -0.003(8) 0.032(8) -0.010(8)
C17 0.047(15) 0.048(15) 0.066(17) 0.000 0.045(14) 0.000
C18 0.022(7) 0.045(10) 0.011(6) -0.002(6) 0.011(5) -0.004(6)

loop_
_atom_type_symbol
_atom_type_description
_atom_type_scat_dispersion_real
_atom_type_scat_dispersion_imag
_atom_type_scat_source
C C 0.0033 0.0016 'International Tables Vol C Tables 4.2.6.8 and 6.1.1.4'
H H 0.0000 0.0000 'International Tables Vol C Tables 4.2.6.8 and 6.1.1.4'
N N 0.0061 0.0033 'International Tables Vol C Tables 4.2.6.8 and 6.1.1.4'
O O 0.0106 0.0060 'International Tables Vol C Tables 4.2.6.8 and 6.1.1.4'
Pr Pr -0.2180 2.8214 'International Tables Vol C Tables 4.2.6.8 and 6.1.1.4'

loop_
_geom_angle_atom_site_label_1
_geom_angle_atom_site_label_2
_geom_angle_atom_site_label_3
_geom_angle
_geom_angle_site_symmetry_1
_geom_angle_site_symmetry_3
_geom_angle_publ_flag
O3 Pr1 O3 87.7(5) 2_655 . ?
O3 Pr1 O9 153.9(3) 2_655 . ?
O3 Pr1 O9 75.8(3) . . ?
O3 Pr1 O9 75.8(3) 2_655 2_655 ?
O3 Pr1 O9 153.9(3) . 2_655 ?
O9 Pr1 O9 126.1(4) . 2_655 ?
O3 Pr1 O1 123.1(3) 2_655 2_655 ?
O3 Pr1 O1 78.8(3) . 2_655 ?
O9 Pr1 O1 74.0(3) . 2_655 ?
O9 Pr1 O1 93.2(3) 2_655 2_655 ?
O3 Pr1 O1 78.8(3) 2_655 . ?
O3 Pr1 O1 123.1(3) . . ?
O9 Pr1 O1 93.2(3) . . ?
O9 Pr1 O1 74.0(3) 2_655 . ?
O1 Pr1 O1 151.9(5) 2_655 . ?
O3 Pr1 N3 136.1(2) 2_655 . ?
O3 Pr1 N3 136.1(2) . . ?
O9 Pr1 N3 63.1(2) . . ?
O9 Pr1 N3 63.1(2) 2_655 . ?
O1 Pr1 N3 75.9(2) 2_655 . ?
O1 Pr1 N3 75.9(2) . . ?
O3 Pr1 N1 61.9(3) 2_655 2_655 ?
O3 Pr1 N1 76.0(3) . 2_655 ?
O9 Pr1 N1 130.5(3) . 2_655 ?
O9 Pr1 N1 78.4(3) 2_655 2_655 ?
O1 Pr1 N1 61.1(3) 2_655 2_655 ?
O1 Pr1 N1 136.3(3) . 2_655 ?
N3 Pr1 N1 119.6(2) . 2_655 ?
O3 Pr1 N1 76.0(3) 2_655 . ?
O3 Pr1 N1 61.9(3) . . ?
O9 Pr1 N1 78.4(3) . . ?
O9 Pr1 N1 130.5(3) 2_655 . ?
O1 Pr1 N1 136.3(3) 2_655 . ?
O1 Pr1 N1 61.1(3) . . ?
N3 Pr1 N1 119.6(2) . . ?
N1 Pr1 N1 120.8(5) 2_655 . ?
O7 Pr2 O5 125.2(3) . . ?
O7 Pr2 O10 87.1(4) . . ?
O5 Pr2 O10 78.3(3) . . ?
O7 Pr2 O4 77.0(3) . 4_655 ?
O5 Pr2 O4 139.2(3) . 4_655 ?
O10 Pr2 O4 141.3(3) . 4_655 ?
O7 Pr2 O14 141.1(4) . . ?
O5 Pr2 O14 84.6(4) . . ?
O10 Pr2 O14 74.2(4) . . ?
O4 Pr2 O14 96.5(4) 4_655 . ?
O7 Pr2 O11 82.8(3) . . ?
O5 Pr2 O11 76.5(3) . . ?
O10 Pr2 O11 140.2(3) . . ?
O4 Pr2 O11 72.9(3) 4_655 . ?
O14 Pr2 O11 132.5(4) . . ?
O7 Pr2 N2 62.8(3) . . ?
O5 Pr2 N2 62.5(3) . . ?
O10 Pr2 N2 73.5(3) . . ?
O4 Pr2 N2 125.8(3) 4_655 . ?
O14 Pr2 N2 137.6(4) . . ?
O11 Pr2 N2 67.7(3) . . ?
O7 Pr2 O13 70.5(4) . . ?
O5 Pr2 O13 145.0(3) . . ?
O10 Pr2 O13 71.1(4) . . ?
O4 Pr2 O13 70.4(3) 4_655 . ?
O14 Pr2 O13 71.2(4) . . ?
O11 Pr2 O13 138.4(4) . . ?
N2 Pr2 O13 121.5(4) . . ?
O7 Pr2 O12 140.3(4) . . ?
O5 Pr2 O12 72.5(3) . . ?
O10 Pr2 O12 132.5(4) . . ?
O4 Pr2 O12 70.8(3) 4_655 . ?
O14 Pr2 O12 66.6(4) . . ?
O11 Pr2 O12 66.3(3) . . ?
N2 Pr2 O12 121.0(4) . . ?
O13 Pr2 O12 117.3(4) . . ?
C5 N1 C1 116.7(12) . . ?
C5 N1 Pr1 121.7(9) . . ?
C1 N1 Pr1 121.6(9) . . ?
C8 N2 C12 119.1(12) . . ?
C8 N2 Pr2 121.2(9) . . ?
C12 N2 Pr2 119.7(9) . . ?
C15 N3 C15 119.4(17) . 2_655 ?
C15 N3 Pr1 120.3(8) . . ?
C15 N3 Pr1 120.3(8) 2_655 . ?
C6 O1 Pr1 126.3(9) . . ?
C7 O3 Pr1 126.3(9) . . ?
C7 O4 Pr2 134.1(9) . 4_645 ?
C13 O5 Pr2 127.3(10) . . ?
C14 O7 Pr2 125.7(9) . . ?
C18 O9 Pr1 124.6(8) . . ?
C18 O10 Pr2 168.6(10) . . ?
N1 C1 C2 121.5(13) . . ?
N1 C1 C6 113.5(11) . . ?
C2 C1 C6 125.0(12) . . ?
C3 C2 C1 119.4(14) . . ?
C4 C3 C2 119.9(14) . . ?
C3 C4 C5 116.6(14) . . ?
N1 C5 C4 125.9(13) . . ?
N1 C5 C7 113.2(12) . . ?
C4 C5 C7 120.9(13) . . ?
O1 C6 O2 124.3(13) . . ?
O1 C6 C1 117.4(12) . . ?
O2 C6 C1 118.2(11) . . ?
O3 C7 O4 124.5(13) . . ?
O3 C7 C5 116.5(12) . . ?
O4 C7 C5 118.9(13) . . ?
N2 C8 C9 123.4(14) . . ?
N2 C8 C13 113.5(13) . . ?
C9 C8 C13 123.1(15) . . ?
C8 C9 C10 117.6(15) . . ?
C11 C10 C9 120.4(15) . . ?
C10 C11 C12 117.1(15) . . ?
N2 C12 C11 122.3(14) . . ?
N2 C12 C14 115.2(12) . . ?
C11 C12 C14 122.5(13) . . ?
O6 C13 O5 126.4(17) . . ?
O6 C13 C8 117.9(16) . . ?
O5 C13 C8 115.5(14) . . ?
O8 C14 O7 121.0(14) . . ?
O8 C14 C12 122.5(13) . . ?
O7 C14 C12 116.5(12) . . ?
N3 C15 C16 122.0(14) . . ?
N3 C15 C18 114.5(12) . . ?
C16 C15 C18 123.4(13) . . ?
C17 C16 C15 118.0(16) . . ?
C16 C17 C16 121(2) 2_655 . ?
O9 C18 O10 126.0(13) . . ?
O9 C18 C15 117.3(11) . . ?
O10 C18 C15 116.6(13) . . ?

loop_
_geom_bond_atom_site_label_1
_geom_bond_atom_site_label_2
_geom_bond_distance
_geom_bond_site_symmetry_2
_geom_bond_publ_flag
Pr1 O3 2.482(10) 2_655 ?
Pr1 O3 2.482(10) . ?
Pr1 O9 2.508(9) . ?
Pr1 O9 2.508(9) 2_655 ?
Pr1 O1 2.535(9) 2_655 ?
Pr1 O1 2.535(9) . ?
Pr1 N3 2.575(16) . ?
Pr1 N1 2.610(12) 2_655 ?
Pr1 N1 2.610(12) . ?
Pr2 O7 2.444(10) . ?
Pr2 O5 2.450(10) . ?
Pr2 O10 2.460(10) . ?
Pr2 O4 2.455(9) 4_655 ?
Pr2 O14 2.540(11) . ?
Pr2 O11 2.585(11) . ?
Pr2 N2 2.593(11) . ?
Pr2 O13 2.612(12) . ?
Pr2 O12 2.649(11) . ?
N1 C5 1.323(17) . ?
N1 C1 1.360(16) . ?
N2 C8 1.317(19) . ?
N2 C12 1.327(17) . ?
N3 C15 1.340(16) . ?
N3 C15 1.340(15) 2_655 ?
O1 C6 1.256(15) . ?
O2 C6 1.276(16) . ?
O3 C7 1.275(17) . ?
O4 C7 1.260(16) . ?
O4 Pr2 2.455(9) 4_645 ?
O5 C13 1.267(19) . ?
O6 C13 1.21(2) . ?
O7 C14 1.293(16) . ?
O8 C14 1.251(17) . ?
O9 C18 1.251(17) . ?
O10 C18 1.259(16) . ?
C1 C2 1.38(2) . ?
C1 C6 1.491(19) . ?
C2 C3 1.39(2) . ?
C3 C4 1.37(2) . ?
C4 C5 1.377(19) . ?
C5 C7 1.530(18) . ?
C8 C9 1.38(2) . ?
C8 C13 1.55(2) . ?
C9 C10 1.38(2) . ?
C10 C11 1.39(2) . ?
C11 C12 1.40(2) . ?
C12 C14 1.48(2) . ?
C15 C16 1.38(2) . ?
C15 C18 1.527(19) . ?
C16 C17 1.38(2) . ?
C17 C16 1.38(2) 2_655 ?
